data_4502506
loop_
_publ_author_name
'Feng, Xing'
'Du, Hao'
'Chen, Kai'
'Xiao, Xin'
'Luo, Shi-Xia'
'Xue, Sai-Feng'
'Zhang, Yun-Qian'
'Zhu, Qian-Jiang'
'Tao, Zhu'
'Zhang, Xiao-Yi'
'Wei, Gang'

_publ_section_title
;
 Design and Synthesis of Self-assembly Supramolecular Entities Based on
 Noncovalent Interaction of Cucurbit[5]uril, Metal Ions, and
 Hydroxybenzene or Its Derivatives
;
_journal_issue 7
_journal_name_full 'Crystal Growth &amp; Design'
_journal_page_first 2901
_journal_paper_doi 10.1021/cg901309b
_journal_volume 10
_journal_year 2010
_chemical_formula_sum 'C30 H48 I2 K2 N20 O19'
_chemical_formula_weight 1324.88
_chemical_name_systematic
;
 ?
;
_space_group_IT_number 19
_symmetry_cell_setting orthorhombic
_symmetry_space_group_name_Hall 'P 2ac 2ab'
_symmetry_space_group_name_H-M 'P 21 21 21'
_atom_sites_solution_hydrogens geom
_atom_sites_solution_primary direct
_atom_sites_solution_secondary difmap
_audit_creation_method SHELXL-97
_cell_angle_alpha 90.00
_cell_angle_beta 90.00
_cell_angle_gamma 90.00
_cell_formula_units_Z 4
_cell_length_a 11.9647(15)
_cell_length_b 15.1070(18)
_cell_length_c 26.637(3)
_cell_measurement_temperature 223(2)
_cell_volume 4814.7(10)
_computing_cell_refinement 'SAINT (Bruker, 2005)'
_computing_data_collection 'APEX2 (Bruker, 2005)'
_computing_data_reduction SAINT
_computing_structure_refinement 'SHELXL97 (Sheldrick, 2008)'
_computing_structure_solution 'SHELXS97 (Sheldrick, 2008)'
_diffrn_ambient_temperature 223(2)
_diffrn_measured_fraction_theta_full 1.000
_diffrn_measured_fraction_theta_max 1.000
_diffrn_measurement_device_type 'Bruker Apex2 CCD Detector'
_diffrn_measurement_method '\f and \w scan'
_diffrn_radiation_monochromator graphite
_diffrn_radiation_source 'fine-focus sealed tube'
_diffrn_radiation_type MoK\a
_diffrn_radiation_wavelength 0.71073
_diffrn_reflns_av_R_equivalents 0.0443
_diffrn_reflns_av_sigmaI/netI 0.0372
_diffrn_reflns_limit_h_max 14
_diffrn_reflns_limit_h_min -14
_diffrn_reflns_limit_k_max 18
_diffrn_reflns_limit_k_min -17
_diffrn_reflns_limit_l_max 32
_diffrn_reflns_limit_l_min -32
_diffrn_reflns_number 53882
_diffrn_reflns_theta_full 26.00
_diffrn_reflns_theta_max 26.00
_diffrn_reflns_theta_min 1.53
_exptl_absorpt_coefficient_mu 1.574
_exptl_absorpt_correction_T_max 0.6670
_exptl_absorpt_correction_T_min 0.6328
_exptl_absorpt_correction_type multi-scan
_exptl_absorpt_process_details 'SADABS (Bruker, 2005)'
_exptl_crystal_colour colorless
_exptl_crystal_density_diffrn 1.828
_exptl_crystal_density_method 'not measured'
_exptl_crystal_description block
_exptl_crystal_F_000 2656
_exptl_crystal_size_max 0.32
_exptl_crystal_size_mid 0.29
_exptl_crystal_size_min 0.28
_refine_diff_density_max 0.482
_refine_diff_density_min -0.338
_refine_diff_density_rms 0.065
_refine_ls_abs_structure_details 'Flack H D (1983), Acta Cryst. A39, 876-881'
_refine_ls_abs_structure_Flack 0.003(8)
_refine_ls_extinction_coef 0.00019(16)
_refine_ls_extinction_expression Fc^*^=kFc[1+0.001xFc^2^\l^3^/sin(2\q)]^-1/4^
_refine_ls_extinction_method SHELXL
_refine_ls_goodness_of_fit_ref 1.022
_refine_ls_hydrogen_treatment constr
_refine_ls_matrix_type full
_refine_ls_number_parameters 673
_refine_ls_number_reflns 9461
_refine_ls_number_restraints 0
_refine_ls_restrained_S_all 1.022
_refine_ls_R_factor_all 0.0634
_refine_ls_R_factor_gt 0.0444
_refine_ls_shift/su_max 0.001
_refine_ls_shift/su_mean 0.000
_refine_ls_structure_factor_coef Fsqd
_refine_ls_weighting_details 'calc w=1/[\s^2^(Fo^2^)+(0.0695P)^2^+2.2536P] where P=(Fo^2^+2Fc^2^)/3'
_refine_ls_weighting_scheme calc
_refine_ls_wR_factor_gt 0.1154
_refine_ls_wR_factor_ref 0.1272
_reflns_number_gt 7283
_reflns_number_total 9461
_reflns_threshold_expression >2sigma(I)
_cod_data_source_file cg901309b_si_001.cif
_cod_data_source_block complex_I
_cod_depositor_comments
;
The following automatic conversions were performed:

'_symmetry_cell_setting' value 'Orthorhombic' changed to
'orthorhombic' according to
/home/saulius/struct/CIF-dictionaries/cif_core.dic dictionary named
'cif_core.dic' version 2.4.2 from 2011-04-26.

Automatic conversion script
Id: cif_fix_values 1715 2011-07-08 13:25:40Z adriana 
;
_cod_original_cell_volume 4814.6(10)
_cod_original_sg_symbol_H-M 'p 21 21 21'
_cod_database_code 4502506

loop_
_symmetry_equiv_pos_as_xyz
'x, y, z'
'-x+1/2, -y, z+1/2'
'x+1/2, -y+1/2, -z'
'-x, y+1/2, -z+1/2'

loop_
_atom_site_label
_atom_site_type_symbol
_atom_site_fract_x
_atom_site_fract_y
_atom_site_fract_z
_atom_site_U_iso_or_equiv
_atom_site_adp_type
_atom_site_occupancy
_atom_site_symmetry_multiplicity
_atom_site_calc_flag
_atom_site_refinement_flags
_atom_site_disorder_assembly
_atom_site_disorder_group
O1W O 0.2158(4) 0.4164(6) 0.4354(3) 0.135(3) Uani 1 1 d . . .
O2W O 0.2308(7) 0.5877(5) 0.6866(4) 0.153(3) Uani 1 1 d . . .
O3W O 1.1430(5) 0.1737(5) 0.3767(2) 0.125(2) Uani 1 1 d . . .
O4W O 0.2473(7) 0.6338(8) 0.3610(4) 0.186(4) Uani 1 1 d . . .
O5W O 1.2094(7) 0.3118(6) 0.3150(6) 0.238(7) Uani 1 1 d . . .
O6W O 0.7383(15) 0.4256(8) 0.3630(5) 0.272(8) Uani 1 1 d . . .
O7W O 0.2316(6) 0.4866(12) 0.2787(4) 0.281(9) Uani 1 1 d . . .
O8W O 0.2393(11) 0.5452(9) 0.5172(4) 0.214(5) Uani 1 1 d . . .
O9W O 0.3154(16) 0.6983(15) 0.4584(12) 0.57(2) Uani 1 1 d . . .
I1 I 0.47923(16) 0.5730(2) 0.61387(14) 0.0816(6) Uani 0.613(15) 1 d P A 1
I1' I 0.4832(3) 0.5846(4) 0.6220(2) 0.1135(17) Uani 0.387(15) 1 d P A 2
I2 I 0.4928(4) -0.07120(15) 0.40552(7) 0.0768(6) Uani 0.613(15) 1 d P A 1
I2' I 0.5246(9) -0.0696(2) 0.40453(15) 0.0922(15) Uani 0.387(15) 1 d P A 2
C1 C 0.6337(6) 0.6598(4) 0.3383(3) 0.0713(19) Uani 1 1 d . . .
C2 C 0.6626(5) 0.6404(5) 0.2479(3) 0.077(2) Uani 1 1 d . . .
H2A H 0.5825 0.6539 0.2468 0.092 Uiso 1 1 calc R . .
H2B H 0.7004 0.6804 0.2245 0.092 Uiso 1 1 calc R . .
C3 C 0.5975(4) 0.4873(4) 0.2354(2) 0.0565(14) Uani 1 1 d . . .
C4 C 0.5763(4) 0.3275(4) 0.21726(19) 0.0532(13) Uani 1 1 d . . .
H4A H 0.5953 0.2953 0.1865 0.064 Uiso 1 1 calc R . .
H4B H 0.4966 0.3425 0.2157 0.064 Uiso 1 1 calc R . .
C5 C 0.5280(4) 0.2717(3) 0.30090(17) 0.0431(10) Uani 1 1 d . . .
C6 C 0.4996(4) 0.1864(3) 0.37842(19) 0.0503(11) Uani 1 1 d . . .
H6A H 0.4213 0.2040 0.3741 0.060 Uiso 1 1 calc R . .
H6B H 0.5009 0.1224 0.3842 0.060 Uiso 1 1 calc R . .
C7 C 0.5059(4) 0.3109(3) 0.43726(17) 0.0461(11) Uani 1 1 d . . .
C8 C 0.5377(4) 0.4153(4) 0.5071(2) 0.0567(13) Uani 1 1 d . . .
H8A H 0.4588 0.4293 0.5014 0.068 Uiso 1 1 calc R . .
H8B H 0.5471 0.4017 0.5428 0.068 Uiso 1 1 calc R . .
C9 C 0.5686(4) 0.5568(4) 0.4627(2) 0.0576(14) Uani 1 1 d . . .
C10 C 0.6418(6) 0.6964(4) 0.4291(3) 0.086(2) Uani 1 1 d . . .
H10A H 0.5627 0.7111 0.4245 0.103 Uiso 1 1 calc R . .
H10B H 0.6773 0.7467 0.4460 0.103 Uiso 1 1 calc R . .
C11 C 0.8176(4) 0.2522(3) 0.45366(19) 0.0455(12) Uani 1 1 d . . .
C12 C 0.8137(4) 0.3628(4) 0.52096(19) 0.0511(13) Uani 1 1 d . . .
H12A H 0.7834 0.3592 0.5551 0.061 Uiso 1 1 calc R . .
H12B H 0.8940 0.3505 0.5230 0.061 Uiso 1 1 calc R . .
C13 C 0.8806(4) 0.4922(4) 0.4752(2) 0.0562(13) Uani 1 1 d . . .
C14 C 0.9180(6) 0.6398(4) 0.4406(3) 0.0727(18) Uani 1 1 d . . .
H14A H 0.9958 0.6203 0.4440 0.087 Uiso 1 1 calc R . .
H14B H 0.9117 0.6979 0.4567 0.087 Uiso 1 1 calc R . .
C15 C 0.9473(4) 0.6066(4) 0.3515(2) 0.0597(15) Uani 1 1 d . . .
C16 C 0.9397(5) 0.5910(4) 0.2591(3) 0.073(2) Uani 1 1 d . . .
H16A H 1.0185 0.5742 0.2623 0.088 Uiso 1 1 calc R . .
H16B H 0.9346 0.6357 0.2325 0.088 Uiso 1 1 calc R . .
C17 C 0.9117(4) 0.4292(4) 0.2522(2) 0.0551(13) Uani 1 1 d . . .
C18 C 0.8565(5) 0.2755(4) 0.2293(2) 0.0605(14) Uani 1 1 d . . .
H18A H 0.8350 0.2535 0.1960 0.073 Uiso 1 1 calc R . .
H18B H 0.9363 0.2637 0.2339 0.073 Uiso 1 1 calc R . .
C19 C 0.8379(4) 0.2084(3) 0.31402(18) 0.0443(11) Uani 1 1 d . . .
C20 C 0.7756(4) 0.1336(3) 0.3914(2) 0.0509(13) Uani 1 1 d . . .
H20A H 0.7333 0.0785 0.3957 0.061 Uiso 1 1 calc R . .
H20B H 0.8550 0.1197 0.3956 0.061 Uiso 1 1 calc R . .
C21 C 0.6460(4) 0.2702(4) 0.49405(19) 0.0520(13) Uani 1 1 d . . .
H21 H 0.6274 0.2476 0.5279 0.062 Uiso 1 1 calc R . .
C22 C 0.6323(4) 0.1974(3) 0.45358(19) 0.0463(12) Uani 1 1 d . . .
H22 H 0.6130 0.1394 0.4687 0.056 Uiso 1 1 calc R . .
C23 C 0.6530(4) 0.1545(3) 0.3135(2) 0.0480(12) Uani 1 1 d . . .
H23 H 0.6340 0.0910 0.3096 0.058 Uiso 1 1 calc R . .
C24 C 0.6779(4) 0.1990(3) 0.2623(2) 0.0492(12) Uani 1 1 d . . .
H24 H 0.6685 0.1570 0.2341 0.059 Uiso 1 1 calc R . .
C25 C 0.7548(4) 0.4178(4) 0.2015(2) 0.0586(15) Uani 1 1 d . . .
H25 H 0.7606 0.4016 0.1656 0.070 Uiso 1 1 calc R . .
C26 C 0.7821(5) 0.5157(4) 0.2094(2) 0.0599(14) Uiso 1 1 d . . .
H26 H 0.8013 0.5457 0.1775 0.072 Uiso 1 1 calc R . .
C27 C 0.8135(5) 0.6925(4) 0.3107(3) 0.0686(18) Uani 1 1 d . . .
H27 H 0.8288 0.7484 0.2926 0.082 Uiso 1 1 calc R . .
C28 C 0.8054(5) 0.7078(4) 0.3681(3) 0.0725(19) Uani 1 1 d . . .
H28 H 0.8218 0.7702 0.3766 0.087 Uiso 1 1 calc R . .
C29 C 0.7453(5) 0.5988(4) 0.4934(3) 0.0665(17) Uani 1 1 d . . .
H29 H 0.7582 0.6451 0.5190 0.080 Uiso 1 1 calc R . .
C30 C 0.7114(5) 0.5108(4) 0.5177(2) 0.0580(14) Uani 1 1 d . . .
H30 H 0.7059 0.5156 0.5547 0.070 Uiso 1 1 calc R . .
N1 N 0.8469(4) 0.5783(3) 0.46650(19) 0.0594(11) Uani 1 1 d . . .
N2 N 0.7984(4) 0.4517(3) 0.50255(18) 0.0549(11) Uani 1 1 d . . .
N3 N 0.7616(3) 0.2952(3) 0.49062(16) 0.0474(10) Uani 1 1 d . . .
N4 N 0.7423(3) 0.1957(3) 0.42994(16) 0.0454(10) Uani 1 1 d . . .
N5 N 0.7573(4) 0.1668(3) 0.34078(18) 0.0507(11) Uani 1 1 d . . .
N6 N 0.7939(3) 0.2283(3) 0.26713(16) 0.0514(10) Uani 1 1 d . . .
N7 N 0.8376(4) 0.3708(3) 0.23122(18) 0.0555(11) Uani 1 1 d . . .
N8 N 0.8757(4) 0.5129(3) 0.24362(18) 0.0605(13) Uani 1 1 d . . .
N9 N 0.9044(4) 0.6304(3) 0.3053(2) 0.0654(13) Uani 1 1 d . . .
N10 N 0.8920(4) 0.6490(3) 0.3878(2) 0.0670(13) Uani 1 1 d . . .
N11 N 0.6407(3) 0.4079(3) 0.21942(16) 0.0542(11) Uani 1 1 d . . .
N12 N 0.6793(4) 0.5492(3) 0.2310(2) 0.0673(14) Uani 1 1 d . . .
N13 N 0.7039(4) 0.6582(3) 0.2989(2) 0.0718(15) Uani 1 1 d . . .
N14 N 0.6923(4) 0.6857(3) 0.3807(3) 0.0747(15) Uani 1 1 d . . .
N15 N 0.6493(4) 0.6206(3) 0.4615(2) 0.0703(14) Uani 1 1 d . . .
N16 N 0.6044(4) 0.4918(3) 0.49478(18) 0.0579(11) Uani 1 1 d . . .
N17 N 0.5668(3) 0.3381(3) 0.47799(16) 0.0489(10) Uani 1 1 d . . .
N18 N 0.5437(3) 0.2302(3) 0.42209(16) 0.0471(10) Uani 1 1 d . . .
N19 N 0.5595(3) 0.2054(3) 0.33276(17) 0.0480(10) Uani 1 1 d . . .
N20 N 0.5959(3) 0.2708(3) 0.26005(16) 0.0526(11) Uani 1 1 d . . .
O1 O 0.5333(4) 0.6432(3) 0.3369(2) 0.0815(14) Uani 1 1 d . . .
O2 O 0.5023(3) 0.5005(3) 0.25053(15) 0.0651(10) Uani 1 1 d . . .
O3 O 0.4484(3) 0.3217(2) 0.30722(14) 0.0534(8) Uani 1 1 d . . .
O4 O 0.4273(3) 0.3520(3) 0.41844(15) 0.0591(10) Uani 1 1 d . . .
O5 O 0.4796(3) 0.5594(3) 0.44205(17) 0.0732(11) Uani 1 1 d . . .
O6 O 1.0265(3) 0.5542(3) 0.35662(16) 0.0702(11) Uani 1 1 d . . .
O7 O 0.9684(3) 0.4596(3) 0.46110(15) 0.0641(10) Uani 1 1 d . . .
O8 O 0.9967(3) 0.4081(3) 0.27576(14) 0.0649(10) Uani 1 1 d . . .
O9 O 0.9165(3) 0.2579(2) 0.44362(14) 0.0508(8) Uani 1 1 d . . .
O10 O 0.9327(3) 0.2240(2) 0.32711(14) 0.0528(9) Uani 1 1 d . . .
K1 K 1.03005(11) 0.37294(9) 0.37866(5) 0.0645(3) Uani 1 1 d . . .
K2 K 0.40562(11) 0.49390(9) 0.34715(6) 0.0696(4) Uani 1 1 d . . .

loop_
_atom_site_aniso_label
_atom_site_aniso_U_11
_atom_site_aniso_U_22
_atom_site_aniso_U_33
_atom_site_aniso_U_23
_atom_site_aniso_U_13
_atom_site_aniso_U_12
O1W 0.050(3) 0.188(7) 0.166(6) -0.037(5) -0.010(3) 0.029(4)
O2W 0.130(6) 0.133(6) 0.196(8) -0.030(6) 0.052(6) -0.039(5)
O3W 0.109(4) 0.183(7) 0.082(4) -0.023(4) -0.020(3) 0.043(5)
O4W 0.099(5) 0.240(10) 0.218(10) 0.085(9) 0.023(6) 0.026(6)
O5W 0.121(6) 0.121(6) 0.47(2) -0.046(9) 0.143(10) 0.016(5)
O6W 0.44(2) 0.200(12) 0.181(10) 0.015(9) -0.011(12) -0.101(16)
O7W 0.060(4) 0.56(2) 0.227(11) 0.173(14) -0.014(5) -0.014(8)
O8W 0.221(11) 0.234(12) 0.187(10) 0.009(9) 0.089(8) 0.061(10)
O9W 0.289(19) 0.44(3) 0.99(6) -0.52(4) 0.02(3) 0.13(2)
I1 0.0639(7) 0.0819(8) 0.0991(11) -0.0489(7) 0.0122(9) 0.0007(9)
I1' 0.0893(18) 0.131(3) 0.1197(19) -0.083(2) -0.052(2) 0.064(2)
I2 0.1041(16) 0.0685(10) 0.0578(9) -0.0181(6) -0.0090(6) 0.0114(8)
I2' 0.125(4) 0.0403(11) 0.112(2) 0.0048(11) -0.0231(14) -0.0081(12)
C1 0.054(4) 0.032(3) 0.128(6) 0.019(3) -0.008(4) 0.001(2)
C2 0.051(3) 0.069(4) 0.111(6) 0.041(4) -0.013(4) 0.003(3)
C3 0.037(3) 0.068(4) 0.065(3) 0.025(3) -0.014(2) -0.004(3)
C4 0.045(3) 0.069(3) 0.045(3) -0.003(3) -0.016(2) -0.010(3)
C5 0.038(2) 0.041(2) 0.050(3) -0.006(2) -0.004(2) -0.006(2)
C6 0.037(2) 0.044(2) 0.070(3) 0.009(2) -0.001(3) -0.010(2)
C7 0.031(2) 0.056(3) 0.052(3) 0.011(2) 0.007(2) 0.002(2)
C8 0.041(3) 0.073(4) 0.057(3) -0.006(3) 0.011(2) 0.010(3)
C9 0.042(3) 0.052(3) 0.078(4) -0.012(3) 0.001(3) 0.014(2)
C10 0.067(4) 0.040(3) 0.150(7) -0.025(4) -0.017(5) 0.015(3)
C11 0.038(3) 0.048(3) 0.050(3) 0.012(2) -0.002(2) 0.010(2)
C12 0.035(3) 0.072(4) 0.046(3) 0.000(3) -0.008(2) 0.012(2)
C13 0.044(3) 0.065(3) 0.060(3) -0.015(3) -0.013(2) -0.001(3)
C14 0.061(4) 0.060(4) 0.096(5) -0.004(3) -0.024(4) -0.014(3)
C15 0.039(3) 0.054(3) 0.087(4) 0.019(3) -0.014(3) -0.023(2)
C16 0.039(3) 0.076(4) 0.105(5) 0.049(4) -0.010(3) -0.022(3)
C17 0.037(3) 0.069(3) 0.059(3) 0.025(3) 0.000(2) -0.008(3)
C18 0.043(3) 0.084(4) 0.055(3) -0.005(3) 0.005(2) 0.005(3)
C19 0.040(3) 0.045(3) 0.048(3) -0.005(2) -0.001(2) 0.003(2)
C20 0.046(3) 0.039(3) 0.067(4) 0.009(2) -0.001(2) 0.006(2)
C21 0.041(3) 0.070(3) 0.045(3) 0.016(2) 0.005(2) 0.006(3)
C22 0.036(2) 0.044(3) 0.058(3) 0.019(2) 0.007(2) 0.002(2)
C23 0.040(3) 0.042(3) 0.062(3) -0.009(2) -0.004(2) 0.000(2)
C24 0.049(3) 0.046(3) 0.053(3) -0.015(2) -0.004(2) -0.001(2)
C25 0.043(3) 0.089(4) 0.044(3) 0.017(3) -0.002(2) -0.006(3)
C27 0.050(3) 0.039(3) 0.116(6) 0.028(3) -0.019(3) -0.011(2)
C28 0.065(4) 0.029(3) 0.123(6) 0.011(3) -0.018(4) -0.012(2)
C29 0.058(4) 0.057(4) 0.084(5) -0.016(3) -0.011(3) 0.002(3)
C30 0.052(3) 0.070(4) 0.052(3) -0.018(3) -0.007(3) 0.014(3)
N1 0.052(2) 0.049(3) 0.077(3) -0.012(2) -0.009(2) 0.000(2)
N2 0.040(2) 0.055(3) 0.069(3) -0.008(2) 0.001(2) -0.001(2)
N3 0.041(2) 0.050(2) 0.051(3) 0.005(2) 0.0008(18) 0.0050(19)
N4 0.038(2) 0.043(2) 0.055(3) 0.004(2) 0.0034(17) 0.0059(17)
N5 0.040(2) 0.048(2) 0.064(3) 0.001(2) -0.007(2) -0.0038(19)
N6 0.042(2) 0.058(3) 0.054(3) -0.003(2) -0.0001(19) -0.001(2)
N7 0.036(2) 0.070(3) 0.060(3) 0.014(2) -0.006(2) -0.005(2)
N8 0.038(2) 0.075(3) 0.069(3) 0.025(2) -0.012(2) -0.010(2)
N9 0.052(3) 0.055(3) 0.090(4) 0.022(3) -0.017(3) -0.009(2)
N10 0.058(3) 0.052(3) 0.091(4) 0.009(3) -0.007(3) -0.005(2)
N11 0.040(2) 0.065(3) 0.057(3) 0.009(2) -0.0005(19) -0.004(2)
N12 0.038(2) 0.063(3) 0.100(4) 0.029(3) -0.011(2) -0.006(2)
N13 0.049(3) 0.056(3) 0.110(4) 0.022(3) -0.020(3) -0.009(2)
N14 0.059(3) 0.044(3) 0.121(5) 0.004(3) -0.015(4) -0.005(2)
N15 0.059(3) 0.046(3) 0.106(4) -0.005(3) -0.010(3) 0.008(2)
N16 0.042(2) 0.069(3) 0.062(3) 0.000(2) -0.002(2) 0.009(2)
N17 0.038(2) 0.063(3) 0.045(2) 0.004(2) 0.0050(19) 0.0143(19)
N18 0.035(2) 0.051(2) 0.055(2) 0.0060(19) 0.0004(17) -0.0029(17)
N19 0.043(2) 0.039(2) 0.062(3) 0.0009(19) 0.0025(19) 0.0010(17)
N20 0.042(2) 0.064(3) 0.052(2) -0.004(2) -0.0080(19) 0.004(2)
O1 0.045(2) 0.061(2) 0.138(4) 0.017(2) -0.016(3) -0.0009(19)
O2 0.039(2) 0.073(2) 0.084(2) 0.018(2) -0.0049(18) 0.001(2)
O3 0.047(2) 0.051(2) 0.062(2) 0.0028(17) 0.0038(16) 0.0025(16)
O4 0.0419(19) 0.067(2) 0.068(2) -0.0015(19) -0.0050(18) 0.0166(17)
O5 0.041(2) 0.078(3) 0.100(3) 0.001(2) -0.005(2) 0.016(2)
O6 0.0418(19) 0.076(3) 0.093(3) 0.018(2) -0.0178(19) -0.001(2)
O7 0.046(2) 0.072(2) 0.074(2) -0.0057(19) -0.0007(18) 0.0044(19)
O8 0.044(2) 0.080(3) 0.071(2) 0.0188(19) -0.0096(19) -0.002(2)
O9 0.0298(17) 0.058(2) 0.065(2) 0.0002(17) -0.0008(15) 0.0035(15)
O10 0.0354(18) 0.059(2) 0.063(2) -0.0021(18) -0.0012(15) 0.0059(16)
K1 0.0587(7) 0.0681(7) 0.0668(7) 0.0088(6) 0.0081(6) 0.0127(6)
K2 0.0560(7) 0.0647(8) 0.0882(10) 0.0083(7) -0.0100(7) 0.0005(6)

loop_
_atom_type_symbol
_atom_type_description
_atom_type_scat_dispersion_real
_atom_type_scat_dispersion_imag
_atom_type_scat_source
C C 0.0033 0.0016 'International Tables Vol C Tables 4.2.6.8 and 6.1.1.4'
H H 0.0000 0.0000 'International Tables Vol C Tables 4.2.6.8 and 6.1.1.4'
N N 0.0061 0.0033 'International Tables Vol C Tables 4.2.6.8 and 6.1.1.4'
O O 0.0106 0.0060 'International Tables Vol C Tables 4.2.6.8 and 6.1.1.4'
K K 0.2009 0.2494 'International Tables Vol C Tables 4.2.6.8 and 6.1.1.4'
I I -0.4742 1.8119 'International Tables Vol C Tables 4.2.6.8 and 6.1.1.4'

loop_
_geom_angle_atom_site_label_1
_geom_angle_atom_site_label_2
_geom_angle_atom_site_label_3
_geom_angle
_geom_angle_site_symmetry_1
_geom_angle_site_symmetry_3
O1 C1 N13 125.7(7) . .
O1 C1 N14 125.3(8) . .
N13 C1 N14 109.0(6) . .
N12 C2 N13 114.3(5) . .
O2 C3 N12 125.9(6) . .
O2 C3 N11 126.5(5) . .
N12 C3 N11 107.6(5) . .
N11 C4 N20 112.4(4) . .
O3 C5 N20 125.5(5) . .
O3 C5 N19 125.4(5) . .
N20 C5 N19 109.0(4) . .
N18 C6 N19 114.1(4) . .
O4 C7 N18 125.7(5) . .
O4 C7 N17 125.2(5) . .
N18 C7 N17 109.1(4) . .
N16 C8 N17 113.1(4) . .
O5 C9 N15 126.4(6) . .
O5 C9 N16 126.0(6) . .
N15 C9 N16 107.4(5) . .
N14 C10 N15 115.1(5) . .
O9 C11 N3 127.3(5) . .
O9 C11 N4 125.0(5) . .
N3 C11 N4 107.7(4) . .
N2 C12 N3 114.4(4) . .
O7 C13 N2 127.1(6) . .
O7 C13 N1 125.4(6) . .
N2 C13 N1 107.5(5) . .
N1 C14 N10 113.7(5) . .
O6 C15 N10 127.1(6) . .
O6 C15 N9 123.2(6) . .
N10 C15 N9 109.6(5) . .
N9 C16 N8 115.0(5) . .
O8 C17 N8 126.0(5) . .
O8 C17 N7 125.0(6) . .
N8 C17 N7 109.1(4) . .
N6 C18 N7 112.5(4) . .
O10 C19 N5 127.3(5) . .
O10 C19 N6 124.9(5) . .
N5 C19 N6 107.8(4) . .
N4 C20 N5 113.1(4) . .
N3 C21 N17 114.9(5) . .
N3 C21 C22 104.1(4) . .
N17 C21 C22 103.1(4) . .
N18 C22 N4 114.8(4) . .
N18 C22 C21 103.8(4) . .
N4 C22 C21 102.5(4) . .
N19 C23 N5 114.6(4) . .
N19 C23 C24 103.2(4) . .
N5 C23 C24 102.6(4) . .
N6 C24 N20 114.6(4) . .
N6 C24 C23 103.7(4) . .
N20 C24 C23 103.2(4) . .
N7 C25 N11 114.3(4) . .
N7 C25 C26 104.6(5) . .
N11 C25 C26 104.8(5) . .
N8 C26 N12 114.8(5) . .
N8 C26 C25 103.0(5) . .
N12 C26 C25 102.2(5) . .
N9 C27 N13 115.4(5) . .
N9 C27 C28 104.1(5) . .
N13 C27 C28 102.3(5) . .
N14 C28 N10 116.3(5) . .
N14 C28 C27 104.8(5) . .
N10 C28 C27 102.7(5) . .
N1 C29 N15 114.8(6) . .
N1 C29 C30 104.3(5) . .
N15 C29 C30 103.4(5) . .
N2 C30 N16 113.6(5) . .
N2 C30 C29 103.3(5) . .
N16 C30 C29 103.2(5) . .
C13 N1 C14 121.1(5) . .
C13 N1 C29 111.3(5) . .
C14 N1 C29 126.7(5) . .
C13 N2 C30 113.2(5) . .
C13 N2 C12 120.5(5) . .
C30 N2 C12 125.4(5) . .
C11 N3 C21 113.3(5) . .
C11 N3 C12 122.1(4) . .
C21 N3 C12 124.5(4) . .
C11 N4 C20 122.8(4) . .
C11 N4 C22 112.2(4) . .
C20 N4 C22 124.4(4) . .
C19 N5 C20 122.8(4) . .
C19 N5 C23 114.0(4) . .
C20 N5 C23 123.1(4) . .
C19 N6 C18 122.6(4) . .
C19 N6 C24 111.9(4) . .
C18 N6 C24 125.4(4) . .
C17 N7 C25 110.4(5) . .
C17 N7 C18 123.4(5) . .
C25 N7 C18 124.7(5) . .
C17 N8 C26 112.3(5) . .
C17 N8 C16 122.5(4) . .
C26 N8 C16 124.0(5) . .
C15 N9 C16 123.2(5) . .
C15 N9 C27 111.1(6) . .
C16 N9 C27 125.3(5) . .
C15 N10 C14 123.4(5) . .
C15 N10 C28 112.4(6) . .
C14 N10 C28 124.1(6) . .
C3 N11 C4 123.2(4) . .
C3 N11 C25 111.4(5) . .
C4 N11 C25 125.2(5) . .
C3 N12 C26 113.9(5) . .
C3 N12 C2 121.5(5) . .
C26 N12 C2 124.6(5) . .
C1 N13 C27 112.9(6) . .
C1 N13 C2 120.9(5) . .
C27 N13 C2 125.0(6) . .
C1 N14 C28 110.7(7) . .
C1 N14 C10 123.5(6) . .
C28 N14 C10 125.6(6) . .
C9 N15 C10 122.2(5) . .
C9 N15 C29 112.5(5) . .
C10 N15 C29 125.1(6) . .
C9 N16 C8 122.9(5) . .
C9 N16 C30 113.4(5) . .
C8 N16 C30 123.6(5) . .
C7 N17 C8 122.6(4) . .
C7 N17 C21 111.5(4) . .
C8 N17 C21 124.5(4) . .
C7 N18 C6 122.0(4) . .
C7 N18 C22 112.3(4) . .
C6 N18 C22 125.7(4) . .
C5 N19 C6 122.3(4) . .
C5 N19 C23 112.4(4) . .
C6 N19 C23 125.2(4) . .
C5 N20 C4 121.9(4) . .
C5 N20 C24 112.1(4) . .
C4 N20 C24 125.5(4) . .
C1 O1 K2 135.4(4) . .
C3 O2 K2 132.5(3) . .
C5 O3 K2 138.6(3) . .
C7 O4 K2 135.5(3) . .
C9 O5 K2 132.1(4) . .
C15 O6 K1 131.1(3) . .
C13 O7 K1 133.7(3) . .
C17 O8 K1 131.2(3) . .
C11 O9 K1 130.6(3) . .
C19 O10 K1 131.9(3) . .
O7 K1 O1W 69.79(16) . 1_655
O7 K1 O6 71.79(13) . .
O1W K1 O6 84.0(2) 1_655 .
O7 K1 O9 70.21(12) . .
O1W K1 O9 101.48(19) 1_655 .
O6 K1 O9 136.72(12) . .
O7 K1 O8 132.07(13) . .
O1W K1 O8 126.88(19) 1_655 .
O6 K1 O8 67.04(13) . .
O9 K1 O8 130.39(12) . .
O7 K1 O10 131.73(12) . .
O1W K1 O10 140.38(18) 1_655 .
O6 K1 O10 131.10(12) . .
O9 K1 O10 67.31(11) . .
O8 K1 O10 68.09(12) . .
O7 K1 O5W 148.0(3) . .
O1W K1 O5W 78.5(3) 1_655 .
O6 K1 O5W 101.6(2) . .
O9 K1 O5W 121.6(2) . .
O8 K1 O5W 66.1(3) . .
O10 K1 O5W 76.7(2) . .
O7 K1 O3W 125.13(14) . .
O1W K1 O3W 84.1(2) 1_655 .
O6 K1 O3W 153.48(16) . .
O9 K1 O3W 69.07(15) . .
O8 K1 O3W 102.39(14) . .
O10 K1 O3W 56.33(13) . .
O5W K1 O3W 52.7(3) . .
O7 K1 K2 102.18(10) . 1_655
O1W K1 K2 43.29(16) 1_655 1_655
O6 K1 K2 67.37(8) . 1_655
O9 K1 K2 141.04(8) . 1_655
O8 K1 K2 83.89(8) . 1_655
O10 K1 K2 125.27(8) . 1_655
O5W K1 K2 48.7(2) . 1_655
O3W K1 K2 87.83(14) . 1_655
O1 K2 O7W 112.8(3) . .
O1 K2 O2 69.60(15) . .
O7W K2 O2 73.1(2) . .
O1 K2 O5 68.28(15) . .
O7W K2 O5 146.1(3) . .
O2 K2 O5 131.91(13) . .
O1 K2 O3 127.81(14) . .
O7W K2 O3 81.6(4) . .
O2 K2 O3 67.62(11) . .
O5 K2 O3 126.14(12) . .
O1 K2 O4W 76.9(2) . .
O7W K2 O4W 67.5(4) . .
O2 K2 O4W 111.3(2) . .
O5 K2 O4W 80.5(2) . .
O3 K2 O4W 147.0(3) . .
O1 K2 O4 129.02(13) . .
O7W K2 O4 118.2(3) . .
O2 K2 O4 126.24(12) . .
O5 K2 O4 69.24(12) . .
O3 K2 O4 63.31(11) . .
O4W K2 O4 121.7(2) . .
O1 K2 K1 146.32(11) . 1_455
O7W K2 K1 53.9(2) . 1_455
O2 K2 K1 122.84(9) . 1_455
O5 K2 K1 105.10(10) . 1_455
O3 K2 K1 83.63(8) . 1_455
O4W K2 K1 69.4(2) . 1_455
O4 K2 K1 72.13(8) . 1_455

loop_
_geom_bond_atom_site_label_1
_geom_bond_atom_site_label_2
_geom_bond_distance
_geom_bond_site_symmetry_2
O1W K1 2.767(6) 1_455
O3W K1 3.299(7) .
O4W K2 2.861(10) .
O5W K1 2.887(8) .
O7W K2 2.769(9) .
C1 O1 1.227(8) .
C1 N13 1.345(9) .
C1 N14 1.385(9) .
C2 N12 1.463(9) .
C2 N13 1.469(10) .
C3 O2 1.224(7) .
C3 N12 1.360(7) .
C3 N11 1.373(8) .
C4 N11 1.439(7) .
C4 N20 1.445(7) .
C5 O3 1.228(6) .
C5 N20 1.357(6) .
C5 N19 1.365(6) .
C6 N18 1.438(7) .
C6 N19 1.441(6) .
C7 O4 1.233(6) .
C7 N18 1.362(7) .
C7 N17 1.370(6) .
C8 N16 1.442(7) .
C8 N17 1.443(7) .
C9 O5 1.199(7) .
C9 N15 1.365(8) .
C9 N16 1.370(8) .
C10 N14 1.435(10) .
C10 N15 1.436(9) .
C11 O9 1.217(6) .
C11 N3 1.357(7) .
C11 N4 1.392(7) .
C12 N2 1.441(7) .
C12 N3 1.443(7) .
C13 O7 1.219(7) .
C13 N2 1.368(8) .
C13 N1 1.382(8) .
C14 N1 1.436(8) .
C14 N10 1.447(9) .
C15 O6 1.242(7) .
C15 N10 1.336(8) .
C15 N9 1.380(8) .
C16 N9 1.431(9) .
C16 N8 1.466(8) .
C17 O8 1.236(6) .
C17 N8 1.356(8) .
C17 N7 1.371(7) .
C18 N6 1.444(7) .
C18 N7 1.458(8) .
C19 O10 1.211(6) .
C19 N5 1.353(7) .
C19 N6 1.388(7) .
C20 N4 1.447(7) .
C20 N5 1.455(7) .
C21 N3 1.437(7) .
C21 N17 1.459(7) .
C21 C22 1.550(8) .
C22 N18 1.440(6) .
C22 N4 1.460(6) .
C23 N19 1.452(6) .
C23 N5 1.457(7) .
C23 C24 1.550(8) .
C24 N6 1.463(7) .
C24 N20 1.464(7) .
C25 N7 1.453(7) .
C25 N11 1.454(7) .
C25 C26 1.529(9) .
C26 N8 1.444(7) .
C26 N12 1.449(8) .
C27 N9 1.444(8) .
C27 N13 1.445(7) .
C27 C28 1.547(11) .
C28 N14 1.433(8) .
C28 N10 1.463(8) .
C29 N1 1.445(8) .
C29 N15 1.467(8) .
C29 C30 1.533(9) .
C30 N2 1.430(7) .
C30 N16 1.448(7) .
O1 K2 2.737(5) .
O2 K2 2.823(4) .
O3 K2 2.856(4) .
O4 K2 2.875(4) .
O5 K2 2.855(5) .
O6 K1 2.801(4) .
O7 K1 2.661(4) .
O8 K1 2.820(4) .
O9 K1 2.803(4) .
O10 K1 2.882(4) .
K1 O1W 2.767(6) 1_655
K1 K2 4.923(2) 1_655
K2 K1 4.923(2) 1_455
